data_4329133
loop_
_publ_author_name
'Torben Birk'
'Kasper S. Pedersen'
'Christian Aa. Thuesen'
'Thomas Weyherm\"uller'
'Magnus Schau-Magnussen'
'Stergios Piligkos'
'H\"ogni Weihe'
'Susanne Mossin'
'Marco Evangelisti'
'Jesper Bendix'

_publ_contact_author_address
;
Department of Chemistry, University of Copenhagen
Universitetsparken 5
DK-2100 Copenhagen
Denmark
;
_publ_contact_author_email bendix@kiku.dk
_publ_contact_author_fax '+45 35320212'
_publ_contact_author_name 'Jesper Bendix'
_publ_contact_author_phone '+45 35320101'
_publ_section_title
;
 Fluoride Bridges as Structure-Directing Motifs in 3d-4f Cluster Chemistry
;
_journal_name_full 'Inorganic Chemistry'
_journal_page_first 5435
_journal_page_last 5443
_journal_paper_doi 10.1021/ic300421x
_journal_volume 51
_journal_year 2012
_chemical_formula_moiety 'C40 H32 Cr2 F4 N16 Nd2 O24'
_chemical_formula_sum 'C40 H32 Cr2 F4 N16 Nd2 O24'
_chemical_formula_weight 1589.30
_chemical_name_common 'Cr-F-Nd Bipy square'
_chemical_name_systematic
; 
 ? 
;
_space_group_IT_number 23
_symmetry_cell_setting orthorhombic
_symmetry_space_group_name_Hall 'I 2 2'
_symmetry_space_group_name_H-M 'I 2 2 2'
_atom_sites_solution_hydrogens geom
_atom_sites_solution_primary direct
_atom_sites_solution_secondary difmap
_audit_creation_method SHELXL-97
_cell_angle_alpha 90.00
_cell_angle_beta 90.00
_cell_angle_gamma 90.00
_cell_formula_units_Z 2
_cell_length_a 12.2727(8)
_cell_length_b 15.3327(8)
_cell_length_c 15.7225(6)
_cell_measurement_reflns_used 12905
_cell_measurement_temperature 122(1)
_cell_measurement_theta_max 25.02
_cell_measurement_theta_min 2.11
_cell_volume 2958.6(3)
_computing_cell_refinement 'COLLECT (Nonius, 1999)'
_computing_data_collection 'COLLECT (Nonius, 1999)'
_computing_data_reduction 'EvalCCD (Duisenberg et al., 2003)'
_computing_molecular_graphics 'Ortep-3 (Farrugia, 1997)'
_computing_publication_material SHELXL-97
_computing_structure_refinement 'SHELXL-97 (Sheldrick, 2008)'
_computing_structure_solution 'SHELXS-97 (Sheldrick, 2008)'
_diffrn_ambient_temperature 122(2)
_diffrn_measured_fraction_theta_full .997
_diffrn_measured_fraction_theta_max .997
_diffrn_measurement_device_type 'Nonius KappaCCD area-detector'
_diffrn_measurement_method '\w and \f scans'
_diffrn_radiation_monochromator graphite
_diffrn_radiation_source 'fine-focus sealed tube'
_diffrn_radiation_type MoK\a
_diffrn_radiation_wavelength 0.71073
_diffrn_reflns_av_R_equivalents 0.1292
_diffrn_reflns_av_sigmaI/netI 0.0454
_diffrn_reflns_limit_h_max 14
_diffrn_reflns_limit_h_min -14
_diffrn_reflns_limit_k_max 18
_diffrn_reflns_limit_k_min -18
_diffrn_reflns_limit_l_max 18
_diffrn_reflns_limit_l_min -18
_diffrn_reflns_number 25727
_diffrn_reflns_theta_full 25.02
_diffrn_reflns_theta_max 25.02
_diffrn_reflns_theta_min 2.11
_exptl_absorpt_coefficient_mu 2.186
_exptl_absorpt_correction_T_max 0.910
_exptl_absorpt_correction_T_min 0.632
_exptl_absorpt_correction_type integration
_exptl_absorpt_process_details
;
gaussian integration (Coppens, 1970)
;
_exptl_crystal_colour Pink
_exptl_crystal_density_diffrn 1.784
_exptl_crystal_description Prism
_exptl_crystal_F_000 1560
_exptl_crystal_size_max 0.241
_exptl_crystal_size_mid 0.067
_exptl_crystal_size_min 0.051
_refine_diff_density_max 2.825
_refine_diff_density_min -1.158
_refine_diff_density_rms .262
_refine_ls_abs_structure_details 'Flack H D (1983), Acta Cryst. A39, 876-881'
_refine_ls_abs_structure_Flack 0.00
_refine_ls_extinction_method none
_refine_ls_goodness_of_fit_ref 1.102
_refine_ls_hydrogen_treatment constr
_refine_ls_matrix_type full
_refine_ls_number_parameters 139
_refine_ls_number_reflns 2604
_refine_ls_number_restraints 20
_refine_ls_restrained_S_all 1.101
_refine_ls_R_factor_all 0.0880
_refine_ls_R_factor_gt 0.0827
_refine_ls_shift/su_max 0.000
_refine_ls_shift/su_mean 0.000
_refine_ls_structure_factor_coef Fsqd
_refine_ls_weighting_details 'calc w=1/[\s^2^(Fo^2^)+(0.1171P)^2^+69.9294P] where P=(Fo^2^+2Fc^2^)/3'
_refine_ls_weighting_scheme calc
_refine_ls_wR_factor_gt 0.2217
_refine_ls_wR_factor_ref 0.2269
_reflns_number_gt 2419
_reflns_number_total 2604
_reflns_threshold_expression >2sigma(I)
_cod_data_source_file ic300421x_si_001_1.cif
_cod_data_source_block CrFNd-bipy-square_kcd983
_cod_database_code 4329133

loop_
_symmetry_equiv_pos_as_xyz
'x, y, z'
'-x, -y, z'
'x, -y, -z'
'-x, y, -z'
'x+1/2, y+1/2, z+1/2'
'-x+1/2, -y+1/2, z+1/2'
'x+1/2, -y+1/2, -z+1/2'
'-x+1/2, y+1/2, -z+1/2'

loop_
_atom_site_label
_atom_site_type_symbol
_atom_site_fract_x
_atom_site_fract_y
_atom_site_fract_z
_atom_site_U_iso_or_equiv
_atom_site_adp_type
_atom_site_occupancy
_atom_site_symmetry_multiplicity
_atom_site_calc_flag
_atom_site_refinement_flags
Nd1 Nd 0.5000 0.29265(5) 0.5000 0.0392(4) Uani 1 2 d SD
Cr1 Cr 0.5000 0.5000 0.32569(14) 0.0322(6) Uani 1 2 d S
F1 F 0.489(2) 0.4141(5) 0.4109(5) 0.086(4) Uani 1 1 d .
N1 N 0.4845(8) 0.4050(6) 0.2345(6) 0.0324(17) Uani 1 1 d D
C2 C 0.3933(11) 0.3760(9) 0.2045(10) 0.038(2) Uani 1 1 d D
H2 H 0.3272 0.4041 0.2201 0.045 Uiso 1 1 calc R
C3 C 0.3895(12) 0.3014(14) 0.1475(12) 0.054(3) Uani 1 1 d D
H3 H 0.3221 0.2790 0.1273 0.065 Uiso 1 1 calc R
C4 C 0.4857(14) 0.2648(11) 0.1241(11) 0.062(3) Uani 1 1 d D
H4 H 0.4866 0.2152 0.0880 0.075 Uiso 1 1 calc R
C5 C 0.5835(13) 0.3008(14) 0.1534(12) 0.057(3) Uani 1 1 d D
H5 H 0.6513 0.2810 0.1315 0.068 Uiso 1 1 calc R
C6 C 0.5804(13) 0.3633(11) 0.2127(11) 0.046(3) Uani 1 1 d D
C7 C 0.6826(12) 0.4026(9) 0.2541(9) 0.046(3) Uani 1 1 d D
C8 C 0.7833(13) 0.3763(11) 0.2352(11) 0.057(3) Uani 1 1 d D
H8 H 0.7957 0.3323 0.1938 0.068 Uiso 1 1 calc R
C9 C 0.8701(13) 0.4156(12) 0.2783(12) 0.062(3) Uani 1 1 d D
H9 H 0.9425 0.3973 0.2667 0.075 Uiso 1 1 calc R
C10 C 0.8523(12) 0.4805(10) 0.3373(10) 0.054(3) Uani 1 1 d D
H10 H 0.9103 0.5112 0.3640 0.065 Uiso 1 1 calc R
C11 C 0.7401(9) 0.4984(15) 0.3558(7) 0.038(2) Uani 1 1 d D
H11 H 0.7245 0.5367 0.4017 0.045 Uiso 1 1 calc R
N12 N 0.6572(8) 0.4652(7) 0.3133(7) 0.0324(17) Uani 1 1 d D
O21 O 0.3104(10) 0.2935(7) 0.4266(6) 0.059(3) Uani 1 1 d D
N22 N 0.2608(10) 0.3221(5) 0.4914(9) 0.059(4) Uani 1 1 d D
O23 O 0.3196(12) 0.3371(7) 0.5595(9) 0.087(5) Uiso 1 1 d D
O24 O 0.1595(8) 0.3357(6) 0.4906(12) 0.076(4) Uani 1 1 d D
O31 O 0.3943(12) 0.1562(10) 0.4558(8) 0.081(4) Uiso 1 1 d D
N32 N 0.4222(14) 0.1637(11) 0.3780(10) 0.078(5) Uiso 1 1 d D
O33 O 0.5041(12) 0.2155(6) 0.3602(6) 0.061(2) Uiso 1 1 d D
O34 O 0.3800(14) 0.1138(11) 0.3228(10) 0.097(5) Uiso 1 1 d D

loop_
_atom_site_aniso_label
_atom_site_aniso_U_11
_atom_site_aniso_U_22
_atom_site_aniso_U_33
_atom_site_aniso_U_23
_atom_site_aniso_U_13
_atom_site_aniso_U_12
Nd1 0.0632(7) 0.0262(5) 0.0282(5) 0.000 0.0057(7) 0.000
Cr1 0.0443(14) 0.0279(12) 0.0243(11) 0.000 0.000 -0.004(2)
F1 0.201(14) 0.024(4) 0.033(4) 0.007(3) -0.026(10) -0.013(10)
N1 0.020(4) 0.034(3) 0.043(4) -0.001(3) 0.002(3) 0.006(3)
C2 0.040(5) 0.030(4) 0.043(5) 0.005(6) 0.000(4) -0.016(5)
C3 0.047(6) 0.061(10) 0.054(7) -0.013(6) -0.003(5) -0.001(6)
C4 0.052(8) 0.066(7) 0.068(8) -0.030(6) -0.002(7) 0.012(6)
C5 0.060(7) 0.058(7) 0.053(7) -0.022(6) -0.004(6) 0.023(6)
C6 0.061(7) 0.044(6) 0.033(6) -0.002(5) -0.006(5) -0.011(5)
C7 0.061(7) 0.044(6) 0.033(6) -0.002(5) -0.006(5) -0.011(5)
C8 0.060(7) 0.058(7) 0.053(7) -0.022(6) -0.004(6) 0.023(6)
C9 0.052(8) 0.066(7) 0.068(8) -0.030(6) -0.002(7) 0.012(6)
C10 0.047(6) 0.061(10) 0.054(7) -0.013(6) -0.003(5) -0.001(6)
C11 0.040(5) 0.030(4) 0.043(5) 0.005(6) 0.000(4) -0.016(5)
N12 0.020(4) 0.034(3) 0.043(4) -0.001(3) 0.002(3) 0.006(3)
O21 0.089(9) 0.062(8) 0.027(6) 0.020(6) -0.018(6) -0.008(7)
N22 0.071(9) 0.032(5) 0.075(11) -0.019(9) -0.048(10) 0.010(5)
O24 0.051(7) 0.055(6) 0.123(13) 0.018(10) 0.041(9) -0.012(5)

loop_
_atom_type_symbol
_atom_type_description
_atom_type_scat_dispersion_real
_atom_type_scat_dispersion_imag
_atom_type_scat_source
C C .0033 .0016 'International Tables Vol C Tables 4.2.6.8 and 6.1.1.4'
H H .0000 .0000 'International Tables Vol C Tables 4.2.6.8 and 6.1.1.4'
Cr Cr .3209 .6236 'International Tables Vol C Tables 4.2.6.8 and 6.1.1.4'
F F .0171 .0103 'International Tables Vol C Tables 4.2.6.8 and 6.1.1.4'
N N .0061 .0033 'International Tables Vol C Tables 4.2.6.8 and 6.1.1.4'
Nd Nd -.1943 3.0179 'International Tables Vol C Tables 4.2.6.8 and 6.1.1.4'
O O .0106 .0060 'International Tables Vol C Tables 4.2.6.8 and 6.1.1.4'

loop_
_geom_angle_atom_site_label_1
_geom_angle_atom_site_label_2
_geom_angle_atom_site_label_3
_geom_angle
_geom_angle_site_symmetry_1
_geom_angle_site_symmetry_3
_geom_angle_publ_flag
F1 Nd1 F1 74.1(4) . 4_656 ?
F1 Nd1 O33 81.4(3) . . ?
F1 Nd1 O33 154.8(3) 4_656 . ?
F1 Nd1 O33 154.8(3) . 4_656 ?
F1 Nd1 O33 81.4(3) 4_656 4_656 ?
O33 Nd1 O33 123.4(4) . 4_656 ?
F1 Nd1 O23 67.0(7) . 4_656 ?
F1 Nd1 O23 87.5(6) 4_656 4_656 ?
O33 Nd1 O23 77.4(5) . 4_656 ?
O33 Nd1 O23 118.5(6) 4_656 4_656 ?
F1 Nd1 O23 87.5(6) . . ?
F1 Nd1 O23 67.0(7) 4_656 . ?
O33 Nd1 O23 118.5(6) . . ?
O33 Nd1 O23 77.4(5) 4_656 . ?
O23 Nd1 O23 148.4(5) 4_656 . ?
F1 Nd1 O31 147.7(7) . 4_656 ?
F1 Nd1 O31 117.4(5) 4_656 4_656 ?
O33 Nd1 O31 80.9(4) . 4_656 ?
O33 Nd1 O31 51.9(4) 4_656 4_656 ?
O23 Nd1 O31 82.8(4) 4_656 4_656 ?
O23 Nd1 O31 124.8(4) . 4_656 ?
F1 Nd1 O31 117.4(5) . . ?
F1 Nd1 O31 147.7(7) 4_656 . ?
O33 Nd1 O31 51.9(4) . . ?
O33 Nd1 O31 80.9(4) 4_656 . ?
O23 Nd1 O31 124.8(4) 4_656 . ?
O23 Nd1 O31 82.8(4) . . ?
O31 Nd1 O31 70.2(7) 4_656 . ?
F1 Nd1 O21 71.2(6) . . ?
F1 Nd1 O21 108.3(6) 4_656 . ?
O33 Nd1 O21 68.2(4) . . ?
O33 Nd1 O21 112.1(4) 4_656 . ?
O23 Nd1 O21 128.8(3) 4_656 . ?
O23 Nd1 O21 51.0(4) . . ?
O31 Nd1 O21 125.4(4) 4_656 . ?
O31 Nd1 O21 55.2(4) . . ?
F1 Nd1 O21 108.3(6) . 4_656 ?
F1 Nd1 O21 71.2(6) 4_656 4_656 ?
O33 Nd1 O21 112.1(4) . 4_656 ?
O33 Nd1 O21 68.2(4) 4_656 4_656 ?
O23 Nd1 O21 51.0(4) 4_656 4_656 ?
O23 Nd1 O21 128.8(3) . 4_656 ?
O31 Nd1 O21 55.2(4) 4_656 4_656 ?
O31 Nd1 O21 125.4(4) . 4_656 ?
O21 Nd1 O21 179.4(5) . 4_656 ?
F1 Nd1 N32 97.3(5) . . ?
F1 Nd1 N32 162.7(7) 4_656 . ?
O33 Nd1 N32 26.6(4) . . ?
O33 Nd1 N32 104.6(4) 4_656 . ?
O23 Nd1 N32 103.2(4) 4_656 . ?
O23 Nd1 N32 98.1(4) . . ?
O31 Nd1 N32 77.9(5) 4_656 . ?
O31 Nd1 N32 25.9(3) . . ?
O21 Nd1 N32 54.4(5) . . ?
O21 Nd1 N32 126.1(4) 4_656 . ?
F1 Nd1 N32 162.7(7) . 4_656 ?
F1 Nd1 N32 97.3(5) 4_656 4_656 ?
O33 Nd1 N32 104.6(4) . 4_656 ?
O33 Nd1 N32 26.6(4) 4_656 4_656 ?
O23 Nd1 N32 98.1(4) 4_656 4_656 ?
O23 Nd1 N32 103.2(4) . 4_656 ?
O31 Nd1 N32 25.9(3) 4_656 4_656 ?
O31 Nd1 N32 77.9(5) . 4_656 ?
O21 Nd1 N32 126.1(4) . 4_656 ?
O21 Nd1 N32 54.4(5) 4_656 4_656 ?
N32 Nd1 N32 94.6(7) . 4_656 ?
F1 Cr1 F1 89.3(5) 2_665 . ?
F1 Cr1 N12 87.3(8) 2_665 2_665 ?
F1 Cr1 N12 100.7(8) . 2_665 ?
F1 Cr1 N12 100.7(8) 2_665 . ?
F1 Cr1 N12 87.3(8) . . ?
N12 Cr1 N12 168.9(7) 2_665 . ?
F1 Cr1 N1 178.5(7) 2_665 . ?
F1 Cr1 N1 89.7(4) . . ?
N12 Cr1 N1 91.8(4) 2_665 . ?
N12 Cr1 N1 80.4(5) . . ?
F1 Cr1 N1 89.7(4) 2_665 2_665 ?
F1 Cr1 N1 178.5(7) . 2_665 ?
N12 Cr1 N1 80.4(5) 2_665 2_665 ?
N12 Cr1 N1 91.8(4) . 2_665 ?
N1 Cr1 N1 91.4(6) . 2_665 ?
Cr1 F1 Nd1 168.7(10) . . y
C2 N1 C6 119.1(11) . . ?
C2 N1 Cr1 125.4(10) . . ?
C6 N1 Cr1 115.0(9) . . ?
N1 C2 C3 121.5(14) . . ?
N1 C2 H2 119.2 . . ?
C3 C2 H2 119.2 . . ?
C4 C3 C2 117.6(14) . . ?
C4 C3 H3 121.2 . . ?
C2 C3 H3 121.2 . . ?
C3 C4 C5 119.7(13) . . ?
C3 C4 H4 120.2 . . ?
C5 C4 H4 120.2 . . ?
C6 C5 C4 119.2(14) . . ?
C6 C5 H5 120.4 . . ?
C4 C5 H5 120.4 . . ?
C5 C6 N1 121.9(14) . . ?
C5 C6 C7 123.6(13) . . ?
N1 C6 C7 114.1(10) . . ?
C8 C7 N12 125.0(13) . . ?
C8 C7 C6 122.9(11) . . ?
N12 C7 C6 112.1(11) . . ?
C7 C8 C9 117.8(13) . . ?
C7 C8 H8 121.1 . . ?
C9 C8 H8 121.1 . . ?
C10 C9 C8 121.1(14) . . ?
C10 C9 H9 119.5 . . ?
C8 C9 H9 119.5 . . ?
C9 C10 C11 115.3(14) . . ?
C9 C10 H10 122.4 . . ?
C11 C10 H10 122.4 . . ?
N12 C11 C10 124.4(14) . . ?
N12 C11 H11 117.8 . . ?
C10 C11 H11 117.8 . . ?
C11 N12 C7 115.9(12) . . ?
C11 N12 Cr1 126.0(10) . . ?
C7 N12 Cr1 118.0(9) . . ?
N22 O21 Nd1 94.3(8) . . ?
O24 N22 O21 121.7(14) . . ?
O24 N22 O23 121.4(14) . . ?
O21 N22 O23 116.9(11) . . ?
O24 N22 Nd1 177.8(12) . . ?
O21 N22 Nd1 60.6(7) . . ?
O23 N22 Nd1 56.4(8) . . ?
N22 O23 Nd1 97.7(10) . . ?
N32 O31 Nd1 92.9(9) . . ?
O34 N32 O31 119.5(14) . . ?
O34 N32 O33 122.1(14) . . ?
O31 N32 O33 117.8(12) . . ?
O34 N32 Nd1 173.5(16) . . ?
O31 N32 Nd1 61.2(8) . . ?
O33 N32 Nd1 58.6(7) . . ?
N32 O33 Nd1 94.8(9) . . ?

loop_
_geom_bond_atom_site_label_1
_geom_bond_atom_site_label_2
_geom_bond_distance
_geom_bond_site_symmetry_2
_geom_bond_publ_flag
Nd1 F1 2.335(7) . y
Nd1 F1 2.335(7) 4_656 ?
Nd1 O33 2.497(10) . y
Nd1 O33 2.497(10) 4_656 ?
Nd1 O23 2.498(16) 4_656 ?
Nd1 O23 2.498(16) . y
Nd1 O31 2.558(15) 4_656 ?
Nd1 O31 2.558(15) . y
Nd1 O21 2.597(11) . y
Nd1 O21 2.597(11) 4_656 ?
Nd1 N32 2.915(15) . ?
Nd1 N32 2.915(15) 4_656 ?
Cr1 F1 1.883(8) 2_665 ?
Cr1 F1 1.883(8) . y
Cr1 N12 2.011(9) 2_665 ?
Cr1 N12 2.011(9) . y
Cr1 N1 2.052(10) . y
Cr1 N1 2.052(10) 2_665 ?
N1 C2 1.294(16) . ?
N1 C6 1.383(17) . ?
C2 C3 1.45(2) . ?
C2 H2 0.9500 . ?
C3 C4 1.36(2) . ?
C3 H3 0.9500 . ?
C4 C5 1.40(2) . ?
C4 H4 0.9500 . ?
C5 C6 1.34(2) . ?
C5 H5 0.9500 . ?
C6 C7 1.54(2) . ?
C7 C8 1.33(2) . ?
C7 N12 1.372(16) . ?
C8 C9 1.40(2) . ?
C8 H8 0.9500 . ?
C9 C10 1.378(19) . ?
C9 H9 0.9500 . ?
C10 C11 1.433(18) . ?
C10 H10 0.9500 . ?
C11 N12 1.320(15) . ?
C11 H11 0.9500 . ?
O21 N22 1.265(16) . ?
N22 O24 1.260(14) . ?
N22 O23 1.312(16) . ?
O31 N32 1.275(16) . ?
N32 O34 1.267(15) . ?
N32 O33 1.311(17) . ?
